data_7212817
loop_
_publ_author_name
'Sasmal, Sujit'
'Majumder, Samit'
'Hazra, Susanta'
'Sparkes, Hazel A.'
'Howard, Judith A. K.'
'Nayak, Malabika'
'Mohanta, Sasankasekhar'

_publ_section_title
;
 Tetrametallic [2 \\times 1 + 1 \\times 2], octametallic
 double-decker--triple-decker [5 \\times 1 + 3 \\times 1], hexametallic
 quadruple-decker and dimetallic-based one-dimensional complexes of
 copper(ii) and s block metal ions derived from
 N,N&#x2032;-ethylenebis(3-ethoxysalicylaldimine)
;
_journal_issue 12
_journal_name_full CrystEngComm
_journal_page_first 4131
_journal_paper_doi 10.1039/c0ce00154f
_journal_volume 12
_journal_year 2010
_chemical_formula_moiety 'C60 H66 Cl Cu3 K2 N6 O16, C40 H44 Cu2 K N4 O8, 2(Cl O4)'
_chemical_formula_sum 'C100 H110 Cl3 Cu5 K3 N10 O32'
_chemical_formula_weight 2505.33
_chemical_name_systematic
; 
 ? 
;
_space_group_IT_number 15
_symmetry_cell_setting monoclinic
_symmetry_space_group_name_Hall '-C 2yc'
_symmetry_space_group_name_H-M 'C 1 2/c 1'
_atom_sites_solution_hydrogens geom
_atom_sites_solution_primary direct
_atom_sites_solution_secondary difmap
_audit_creation_method SHELXL-97
_cell_angle_alpha 90.00
_cell_angle_beta 91.9020(10)
_cell_angle_gamma 90.00
_cell_formula_units_Z 4
_cell_length_a 21.4852(3)
_cell_length_b 25.7356(3)
_cell_length_c 18.6849(2)
_cell_measurement_reflns_used 26835
_cell_measurement_temperature 120(2)
_cell_measurement_theta_max 32.6483
_cell_measurement_theta_min 2.5501
_cell_volume 10325.8(2)
_computing_cell_refinement
;
CrysAlisPro, Oxford Diffraction Ltd.,
Version 1.171.33.41 (release 06-05-2009 CrysAlis171 .NET)
(compiled May  6 2009,17:20:42)
;
_computing_data_collection
;
CrysAlisPro, Oxford Diffraction Ltd.,
Version 1.171.33.41 (release 06-05-2009 CrysAlis171 .NET)
(compiled May  6 2009,17:20:42)
;
_computing_data_reduction
;
CrysAlisPro, Oxford Diffraction Ltd.,
Version 1.171.33.41 (release 06-05-2009 CrysAlis171 .NET)
(compiled May  6 2009,17:20:42)
;
_computing_molecular_graphics 'ORTEP3 for Windows (Farrugia, 1997)'
_computing_publication_material 'WinGX publication routines (Farrugia, 1999)'
_computing_structure_refinement 'SHELXL-97 (Sheldrick, 1997)'
_computing_structure_solution 'SHELXS-97 (Sheldrick, 1990)'
_diffrn_ambient_temperature 120(2)
_diffrn_detector_area_resol_mean 16.1511
_diffrn_measured_fraction_theta_full 0.999
_diffrn_measured_fraction_theta_max 0.999
_diffrn_measurement_device_type 'Xcalibur, Sapphire3, Gemini ultra'
_diffrn_radiation_monochromator graphite
_diffrn_radiation_source 'Enhance (Mo) X-ray Source'
_diffrn_radiation_type MoK\a
_diffrn_radiation_wavelength 0.71073
_diffrn_reflns_av_R_equivalents 0.0384
_diffrn_reflns_av_sigmaI/netI 0.0339
_diffrn_reflns_limit_h_max 20
_diffrn_reflns_limit_h_min -26
_diffrn_reflns_limit_k_max 32
_diffrn_reflns_limit_k_min -32
_diffrn_reflns_limit_l_max 23
_diffrn_reflns_limit_l_min -23
_diffrn_reflns_number 59985
_diffrn_reflns_theta_full 25.00
_diffrn_reflns_theta_max 26.37
_diffrn_reflns_theta_min 2.56
_exptl_absorpt_coefficient_mu 1.299
_exptl_absorpt_correction_T_max 1.00000
_exptl_absorpt_correction_T_min 0.93069
_exptl_absorpt_correction_type multi-scan
_exptl_absorpt_process_details
;
CrysAlisPro, Oxford Diffraction Ltd.,
Version 1.171.33.41 (release 06-05-2009 CrysAlis171 .NET)
(compiled May  6 2009,17:20:42)
Empirical absorption correction using spherical harmonics,
 implemented in SCALE3 ABSPACK scaling algorithm.
;
_exptl_crystal_colour red
_exptl_crystal_density_diffrn 1.612
_exptl_crystal_density_method 'not measured'
_exptl_crystal_description block
_exptl_crystal_F_000 5156
_exptl_crystal_size_max 0.40
_exptl_crystal_size_mid 0.32
_exptl_crystal_size_min 0.16
_refine_diff_density_max 1.128
_refine_diff_density_min -0.974
_refine_diff_density_rms 0.066
_refine_ls_extinction_method none
_refine_ls_goodness_of_fit_ref 1.041
_refine_ls_hydrogen_treatment constr
_refine_ls_matrix_type full
_refine_ls_number_parameters 708
_refine_ls_number_reflns 10549
_refine_ls_number_restraints 114
_refine_ls_restrained_S_all 1.086
_refine_ls_R_factor_all 0.0455
_refine_ls_R_factor_gt 0.0332
_refine_ls_shift/su_max 0.001
_refine_ls_shift/su_mean 0.000
_refine_ls_structure_factor_coef Fsqd
_refine_ls_weighting_details 'calc w=1/[\s^2^(Fo^2^)+(0.0537P)^2^+0.0000P] where P=(Fo^2^+2Fc^2^)/3'
_refine_ls_weighting_scheme calc
_refine_ls_wR_factor_gt 0.0872
_refine_ls_wR_factor_ref 0.0895
_reflns_number_gt 8163
_reflns_number_total 10549
_reflns_threshold_expression >2sigma(I)
_cod_data_source_file c0ce00154f.txt
_cod_data_source_block 4
_cod_original_sg_symbol_H-M 'C 2/c'
_cod_database_code 7212817

loop_
_symmetry_equiv_pos_as_xyz
'x, y, z'
'-x, y, -z+1/2'
'x+1/2, y+1/2, z'
'-x+1/2, y+1/2, -z+1/2'
'-x, -y, -z'
'x, -y, z-1/2'
'-x+1/2, -y+1/2, -z'
'x+1/2, -y+1/2, z-1/2'

loop_
_atom_site_label
_atom_site_type_symbol
_atom_site_fract_x
_atom_site_fract_y
_atom_site_fract_z
_atom_site_U_iso_or_equiv
_atom_site_adp_type
_atom_site_occupancy
_atom_site_symmetry_multiplicity
_atom_site_calc_flag
_atom_site_refinement_flags
_atom_site_disorder_assembly
_atom_site_disorder_group
Cu1 Cu 0.367706(14) 0.117365(11) 0.811493(15) 0.01767(8) Uani 1 1 d . . .
Cu2 Cu 0.234949(13) 0.161152(11) 0.715887(15) 0.01615(8) Uani 1 1 d . . .
Cu3 Cu 0.0000 0.211785(17) 0.7500 0.02916(13) Uani 1 2 d S . .
K1 K 0.5000 0.18030(3) 0.7500 0.02647(19) Uani 1 2 d S . .
K2 K 0.10172(3) 0.09326(2) 0.79241(3) 0.02379(13) Uani 1 1 d . . .
Cl1 Cl 0.0000 -0.03360(3) 0.7500 0.0320(2) Uani 1 2 d S . .
Cl2 Cl 0.32702(3) 0.12090(2) 0.42008(3) 0.02646(15) Uani 1 1 d D . .
O1 O 0.48321(8) 0.09914(6) 0.62053(9) 0.0238(4) Uani 1 1 d . . .
O2 O 0.41969(8) 0.10106(6) 0.73543(9) 0.0188(4) Uani 1 1 d . . .
O3 O 0.38486(8) 0.18862(6) 0.79396(9) 0.0208(4) Uani 1 1 d . . .
O4 O 0.41758(8) 0.27707(6) 0.74258(9) 0.0228(4) Uani 1 1 d . . .
O5 O 0.11040(8) 0.17983(6) 0.89945(9) 0.0211(4) Uani 1 1 d . . .
O6 O 0.17732(8) 0.17772(6) 0.78702(9) 0.0198(4) Uani 1 1 d . . .
O7 O 0.22557(8) 0.09042(6) 0.74196(9) 0.0189(4) Uani 1 1 d . . .
O8 O 0.19477(8) 0.00048(6) 0.79141(9) 0.0224(4) Uani 1 1 d . . .
O9 O -0.09183(8) 0.07538(7) 0.85137(9) 0.0250(4) Uani 1 1 d . . .
O10 O -0.03904(8) 0.15863(6) 0.80365(10) 0.0268(4) Uani 1 1 d . . .
O11 O 0.04277(11) -0.00106(9) 0.78915(14) 0.0589(7) Uani 1 1 d U . .
O12 O 0.03257(10) -0.06567(8) 0.70112(12) 0.0463(6) Uani 1 1 d U . .
O13A O 0.3800(2) 0.1420(2) 0.4592(4) 0.0947(18) Uani 0.52 1 d PDU A 1
O14A O 0.3140(2) 0.07004(8) 0.4475(2) 0.0440(8) Uani 0.52 1 d PDU A 1
O15A O 0.2802(2) 0.15985(17) 0.4310(5) 0.0576(14) Uani 0.52 1 d PDU A 1
O16A O 0.3257(5) 0.1141(5) 0.34350(11) 0.0395(15) Uani 0.52 1 d PDU A 1
O13B O 0.3879(2) 0.1129(3) 0.4526(5) 0.0947(18) Uani 0.48 1 d PDU A 2
O14B O 0.27929(17) 0.08711(16) 0.4464(3) 0.0440(8) Uani 0.48 1 d PDU A 2
O15B O 0.3071(3) 0.17254(12) 0.4379(5) 0.0576(14) Uani 0.48 1 d PDU A 2
O16B O 0.3441(5) 0.1228(6) 0.34622(17) 0.0395(15) Uani 0.48 1 d PDU A 2
N1 N 0.35563(9) 0.04617(8) 0.83837(11) 0.0208(5) Uani 1 1 d . . .
N2 N 0.30926(10) 0.13400(9) 0.88502(11) 0.0237(5) Uani 1 1 d . . .
N3 N 0.24780(9) 0.23285(8) 0.68929(11) 0.0183(4) Uani 1 1 d . . .
N4 N 0.29572(9) 0.14595(8) 0.64556(11) 0.0178(4) Uani 1 1 d . . .
N5 N -0.03058(12) 0.26727(9) 0.80949(16) 0.0392(7) Uani 1 1 d U . .
C1 C 0.51527(14) 0.15665(12) 0.53114(15) 0.0363(7) Uani 1 1 d . . .
H1A H 0.4759 0.1754 0.5351 0.054 Uiso 1 1 calc R . .
H1B H 0.5295 0.1594 0.4820 0.054 Uiso 1 1 calc R . .
H1C H 0.5466 0.1718 0.5643 0.054 Uiso 1 1 calc R . .
C2 C 0.50584(12) 0.10097(11) 0.54941(14) 0.0260(6) Uani 1 1 d . . .
H2A H 0.4753 0.0849 0.5153 0.031 Uiso 1 1 calc R . .
H2B H 0.5456 0.0818 0.5470 0.031 Uiso 1 1 calc R . .
C3 C 0.46439(11) 0.05171(10) 0.64538(13) 0.0208(5) Uani 1 1 d . . .
C4 C 0.47695(12) 0.00447(10) 0.61452(14) 0.0255(6) Uani 1 1 d . . .
H4 H 0.4999 0.0032 0.5719 0.031 Uiso 1 1 calc R . .
C5 C 0.45620(13) -0.04182(10) 0.64541(16) 0.0302(6) Uani 1 1 d . . .
H5 H 0.4651 -0.0743 0.6238 0.036 Uiso 1 1 calc R . .
C6 C 0.42329(12) -0.04016(10) 0.70622(15) 0.0271(6) Uani 1 1 d . . .
H6 H 0.4094 -0.0717 0.7267 0.033 Uiso 1 1 calc R . .
C7 C 0.40921(11) 0.00746(9) 0.73969(14) 0.0208(5) Uani 1 1 d . . .
C8 C 0.43003(11) 0.05474(9) 0.70928(13) 0.0177(5) Uani 1 1 d . . .
C9 C 0.37362(12) 0.00619(10) 0.80361(14) 0.0244(6) Uani 1 1 d . . .
H9 H 0.3625 -0.0270 0.8215 0.029 Uiso 1 1 calc R . .
C10 C 0.32017(12) 0.04124(11) 0.90414(14) 0.0291(6) Uani 1 1 d . . .
H10A H 0.3490 0.0410 0.9466 0.035 Uiso 1 1 calc R . .
H10B H 0.2964 0.0083 0.9034 0.035 Uiso 1 1 calc R . .
C11 C 0.27591(12) 0.08705(11) 0.90806(14) 0.0286(6) Uani 1 1 d . . .
H11A H 0.2388 0.0810 0.8764 0.034 Uiso 1 1 calc R . .
H11B H 0.2620 0.0915 0.9577 0.034 Uiso 1 1 calc R . .
C12 C 0.29484(12) 0.17923(11) 0.90729(13) 0.0259(6) Uani 1 1 d . . .
H12 H 0.2646 0.1811 0.9432 0.031 Uiso 1 1 calc R . .
C13 C 0.32035(11) 0.22750(10) 0.88288(13) 0.0223(6) Uani 1 1 d . . .
C14 C 0.29988(13) 0.27434(11) 0.91348(14) 0.0290(6) Uani 1 1 d . . .
H14 H 0.2716 0.2731 0.9515 0.035 Uiso 1 1 calc R . .
C15 C 0.31972(13) 0.32143(11) 0.88970(15) 0.0309(7) Uani 1 1 d . . .
H15 H 0.3062 0.3524 0.9120 0.037 Uiso 1 1 calc R . .
C16 C 0.36004(12) 0.32401(10) 0.83237(14) 0.0262(6) Uani 1 1 d . . .
H16 H 0.3737 0.3568 0.8156 0.031 Uiso 1 1 calc R . .
C17 C 0.37980(11) 0.27912(10) 0.80033(13) 0.0201(5) Uani 1 1 d . . .
C18 C 0.36226(11) 0.22921(10) 0.82591(13) 0.0184(5) Uani 1 1 d . . .
C19 C 0.42339(13) 0.32395(10) 0.70129(15) 0.0270(6) Uani 1 1 d . . .
H19A H 0.4474 0.3503 0.7292 0.032 Uiso 1 1 calc R . .
H19B H 0.3817 0.3384 0.6889 0.032 Uiso 1 1 calc R . .
C20 C 0.45652(13) 0.31032(11) 0.63456(15) 0.0328(7) Uani 1 1 d . . .
H20A H 0.4982 0.2972 0.6474 0.049 Uiso 1 1 calc R . .
H20B H 0.4600 0.3413 0.6045 0.049 Uiso 1 1 calc R . .
H20C H 0.4330 0.2835 0.6081 0.049 Uiso 1 1 calc R . .
C21 C 0.05510(15) 0.12382(11) 0.97340(17) 0.0372(7) Uani 1 1 d . . .
H21A H 0.0325 0.1090 0.9318 0.056 Uiso 1 1 calc R . .
H21B H 0.0292 0.1215 1.0155 0.056 Uiso 1 1 calc R . .
H21C H 0.0939 0.1045 0.9824 0.056 Uiso 1 1 calc R . .
C22 C 0.06996(11) 0.17965(10) 0.95896(14) 0.0222(6) Uani 1 1 d . . .
H22A H 0.0314 0.1994 0.9471 0.027 Uiso 1 1 calc R . .
H22B H 0.0909 0.1957 1.0015 0.027 Uiso 1 1 calc R . .
C23 C 0.13067(11) 0.22711(9) 0.87549(13) 0.0184(5) Uani 1 1 d . . .
C24 C 0.11983(11) 0.27415(10) 0.90832(14) 0.0223(6) Uani 1 1 d . . .
H24 H 0.0975 0.2752 0.9513 0.027 Uiso 1 1 calc R . .
C25 C 0.14177(12) 0.32045(10) 0.87836(15) 0.0258(6) Uani 1 1 d . . .
H25 H 0.1341 0.3527 0.9010 0.031 Uiso 1 1 calc R . .
C26 C 0.17402(11) 0.31919(10) 0.81697(14) 0.0231(6) Uani 1 1 d . . .
H26 H 0.1872 0.3508 0.7962 0.028 Uiso 1 1 calc R . .
C27 C 0.18823(11) 0.27133(9) 0.78348(13) 0.0192(5) Uani 1 1 d . . .
C28 C 0.16663(11) 0.22410(9) 0.81249(13) 0.0174(5) Uani 1 1 d . . .
C29 C 0.22685(11) 0.27293(10) 0.72182(13) 0.0200(5) Uani 1 1 d . . .
H29 H 0.2376 0.3062 0.7039 0.024 Uiso 1 1 calc R . .
C30 C 0.28613(12) 0.23855(10) 0.62597(13) 0.0210(5) Uani 1 1 d . . .
H30A H 0.3102 0.2713 0.6289 0.025 Uiso 1 1 calc R . .
H30B H 0.2593 0.2394 0.5819 0.025 Uiso 1 1 calc R . .
C31 C 0.33029(11) 0.19220(10) 0.62415(14) 0.0214(5) Uani 1 1 d . . .
H31A H 0.3459 0.1876 0.5753 0.026 Uiso 1 1 calc R . .
H31B H 0.3664 0.1980 0.6575 0.026 Uiso 1 1 calc R . .
C32 C 0.30718(11) 0.10082(9) 0.61919(12) 0.0178(5) Uani 1 1 d . . .
H32 H 0.3358 0.0990 0.5816 0.021 Uiso 1 1 calc R . .
C33 C 0.27977(11) 0.05302(9) 0.64255(13) 0.0177(5) Uani 1 1 d . . .
C34 C 0.29339(11) 0.00718(10) 0.60433(13) 0.0205(5) Uani 1 1 d . . .
H34 H 0.3168 0.0093 0.5622 0.025 Uiso 1 1 calc R . .
C35 C 0.27328(12) -0.04024(10) 0.62723(14) 0.0229(6) Uani 1 1 d . . .
H35 H 0.2818 -0.0706 0.6003 0.027 Uiso 1 1 calc R . .
C36 C 0.24033(12) -0.04412(9) 0.69001(14) 0.0208(5) Uani 1 1 d . . .
H36 H 0.2275 -0.0772 0.7064 0.025 Uiso 1 1 calc R . .
C37 C 0.22628(11) -0.00008(9) 0.72855(13) 0.0177(5) Uani 1 1 d . . .
C38 C 0.24356(11) 0.05012(9) 0.70463(12) 0.0158(5) Uani 1 1 d . . .
C39 C 0.17875(14) -0.04922(10) 0.82116(15) 0.0295(6) Uani 1 1 d . . .
H39A H 0.2161 -0.0717 0.8251 0.035 Uiso 1 1 calc R . .
H39B H 0.1471 -0.0667 0.7899 0.035 Uiso 1 1 calc R . .
C40 C 0.15338(16) -0.03971(12) 0.89400(16) 0.0422(8) Uani 1 1 d . . .
H40A H 0.1849 -0.0221 0.9243 0.063 Uiso 1 1 calc R . .
H40B H 0.1426 -0.0730 0.9159 0.063 Uiso 1 1 calc R . .
H40C H 0.1161 -0.0179 0.8894 0.063 Uiso 1 1 calc R . .
C41 C -0.06172(13) 0.01431(11) 0.94481(15) 0.0305(6) Uani 1 1 d . . .
H41A H -0.0202 0.0098 0.9255 0.046 Uiso 1 1 calc R . .
H41B H -0.0743 -0.0179 0.9684 0.046 Uiso 1 1 calc R . .
H41C H -0.0607 0.0428 0.9797 0.046 Uiso 1 1 calc R . .
C42 C -0.10748(12) 0.02689(10) 0.88499(14) 0.0246(6) Uani 1 1 d . . .
H42A H -0.1075 -0.0013 0.8490 0.030 Uiso 1 1 calc R . .
H42B H -0.1498 0.0293 0.9040 0.030 Uiso 1 1 calc R . .
C43 C -0.10617(12) 0.12077(10) 0.88571(14) 0.0256(5) Uani 1 1 d U . .
C44 C -0.14576(13) 0.12447(12) 0.94148(15) 0.0316(6) Uani 1 1 d U . .
H44 H -0.1649 0.0941 0.9594 0.038 Uiso 1 1 calc R . .
C45 C -0.15823(14) 0.17300(13) 0.97230(17) 0.0402(7) Uani 1 1 d U . .
H45 H -0.1852 0.1753 1.0114 0.048 Uiso 1 1 calc R . .
C46 C -0.13177(14) 0.21640(12) 0.94621(17) 0.0418(7) Uani 1 1 d U . .
H46 H -0.1403 0.2490 0.9676 0.050 Uiso 1 1 calc R . .
C47 C -0.09149(13) 0.21425(11) 0.88759(17) 0.0342(6) Uani 1 1 d U . .
C48 C -0.07698(12) 0.16553(10) 0.85677(15) 0.0275(6) Uani 1 1 d U . .
C49 C -0.06686(14) 0.26253(11) 0.86178(19) 0.0407(7) Uani 1 1 d U . .
H49 H -0.0786 0.2934 0.8857 0.049 Uiso 1 1 calc R . .
C50 C -0.00616(16) 0.31906(11) 0.78945(19) 0.0497(9) Uani 1 1 d U . .
H50A H 0.0328 0.3265 0.8173 0.060 Uiso 1 1 calc R . .
H50B H -0.0369 0.3463 0.8003 0.060 Uiso 1 1 calc R . .

loop_
_atom_site_aniso_label
_atom_site_aniso_U_11
_atom_site_aniso_U_22
_atom_site_aniso_U_33
_atom_site_aniso_U_23
_atom_site_aniso_U_13
_atom_site_aniso_U_12
Cu1 0.02058(16) 0.01643(16) 0.01633(15) 0.00327(12) 0.00571(12) -0.00115(12)
Cu2 0.01957(16) 0.01144(15) 0.01764(15) 0.00031(12) 0.00392(12) -0.00258(11)
Cu3 0.0248(3) 0.0094(2) 0.0524(3) 0.000 -0.0129(2) 0.000
K1 0.0206(4) 0.0147(4) 0.0449(5) 0.000 0.0127(4) 0.000
K2 0.0341(3) 0.0147(3) 0.0230(3) -0.0015(2) 0.0071(2) -0.0038(2)
Cl1 0.0277(5) 0.0117(4) 0.0574(7) 0.000 0.0132(5) 0.000
Cl2 0.0387(4) 0.0208(3) 0.0201(3) -0.0016(3) 0.0051(3) -0.0001(3)
O1 0.0339(10) 0.0185(9) 0.0197(9) 0.0017(7) 0.0091(8) 0.0005(8)
O2 0.0239(9) 0.0117(8) 0.0211(9) 0.0018(7) 0.0067(7) -0.0014(7)
O3 0.0258(9) 0.0144(9) 0.0229(9) 0.0014(7) 0.0113(7) 0.0032(7)
O4 0.0311(10) 0.0132(9) 0.0246(9) 0.0024(7) 0.0078(8) 0.0028(7)
O5 0.0238(9) 0.0143(9) 0.0259(9) -0.0015(7) 0.0102(8) 0.0000(7)
O6 0.0262(9) 0.0102(8) 0.0236(9) -0.0031(7) 0.0076(8) -0.0032(7)
O7 0.0253(9) 0.0123(8) 0.0196(9) -0.0013(7) 0.0070(7) -0.0001(7)
O8 0.0316(10) 0.0137(9) 0.0225(9) 0.0006(7) 0.0102(8) -0.0048(7)
O9 0.0351(11) 0.0177(9) 0.0224(9) -0.0017(8) 0.0032(8) 0.0054(8)
O10 0.0262(10) 0.0142(9) 0.0400(11) -0.0051(8) -0.0002(9) 0.0031(7)
O11 0.0517(14) 0.0471(14) 0.0779(17) -0.0069(12) 0.0021(12) -0.0229(11)
O12 0.0546(13) 0.0233(10) 0.0626(14) 0.0021(10) 0.0276(11) 0.0093(9)
O13A 0.0351(19) 0.195(5) 0.054(2) 0.057(4) 0.0016(18) 0.044(3)
O14A 0.0665(19) 0.0273(15) 0.0379(13) 0.0047(12) -0.0023(15) -0.0077(13)
O15A 0.067(3) 0.055(2) 0.052(2) -0.001(2) 0.028(3) 0.016(2)
O16A 0.083(5) 0.016(4) 0.0200(11) -0.0007(10) 0.0113(15) 0.005(3)
O13B 0.0351(19) 0.195(5) 0.054(2) 0.057(4) 0.0016(18) 0.044(3)
O14B 0.0665(19) 0.0273(15) 0.0379(13) 0.0047(12) -0.0023(15) -0.0077(13)
O15B 0.067(3) 0.055(2) 0.052(2) -0.001(2) 0.028(3) 0.016(2)
O16B 0.083(5) 0.016(4) 0.0200(11) -0.0007(10) 0.0113(15) 0.005(3)
N1 0.0189(11) 0.0212(12) 0.0222(11) 0.0067(9) 0.0015(9) -0.0042(9)
N2 0.0223(11) 0.0319(13) 0.0171(11) 0.0030(10) 0.0049(9) -0.0044(10)
N3 0.0179(10) 0.0171(11) 0.0198(11) 0.0027(9) -0.0006(8) -0.0043(8)
N4 0.0180(10) 0.0168(11) 0.0188(10) 0.0026(9) 0.0017(8) -0.0027(8)
N5 0.0352(14) 0.0124(11) 0.0682(18) -0.0086(12) -0.0266(13) 0.0039(10)
C1 0.0407(18) 0.0420(18) 0.0267(15) 0.0049(13) 0.0090(13) -0.0163(14)
C2 0.0236(14) 0.0347(16) 0.0202(13) -0.0014(12) 0.0078(11) 0.0009(11)
C3 0.0225(13) 0.0177(13) 0.0222(13) 0.0016(10) -0.0011(11) 0.0019(10)
C4 0.0296(15) 0.0215(14) 0.0253(14) -0.0052(11) 0.0007(11) 0.0062(11)
C5 0.0378(16) 0.0161(14) 0.0361(16) -0.0058(12) -0.0065(13) 0.0044(11)
C6 0.0317(15) 0.0134(13) 0.0358(16) 0.0043(11) -0.0060(12) -0.0012(11)
C7 0.0224(13) 0.0149(12) 0.0247(13) 0.0032(11) -0.0050(11) -0.0009(10)
C8 0.0192(13) 0.0149(12) 0.0188(12) 0.0017(10) -0.0012(10) 0.0013(10)
C9 0.0235(14) 0.0202(14) 0.0289(15) 0.0113(11) -0.0050(11) -0.0084(11)
C10 0.0278(15) 0.0349(16) 0.0246(14) 0.0150(12) 0.0028(12) -0.0093(12)
C11 0.0259(14) 0.0388(17) 0.0216(14) 0.0047(12) 0.0085(11) -0.0057(12)
C12 0.0232(14) 0.0398(17) 0.0152(12) -0.0028(12) 0.0061(11) 0.0032(12)
C13 0.0204(13) 0.0307(15) 0.0159(12) -0.0014(11) 0.0004(10) 0.0052(11)
C14 0.0283(15) 0.0399(17) 0.0190(13) -0.0081(12) 0.0043(11) 0.0110(13)
C15 0.0331(16) 0.0292(16) 0.0299(15) -0.0142(13) -0.0052(12) 0.0153(12)
C16 0.0284(15) 0.0206(14) 0.0291(15) -0.0035(12) -0.0063(12) 0.0060(11)
C17 0.0216(13) 0.0197(13) 0.0189(13) -0.0025(10) -0.0020(10) 0.0059(10)
C18 0.0176(12) 0.0213(13) 0.0161(12) -0.0007(10) -0.0005(10) 0.0059(10)
C19 0.0323(15) 0.0133(13) 0.0353(16) 0.0060(11) -0.0033(12) -0.0035(11)
C20 0.0318(16) 0.0342(17) 0.0326(16) 0.0122(13) 0.0029(13) -0.0067(13)
C21 0.0443(18) 0.0299(16) 0.0388(17) -0.0010(13) 0.0231(15) -0.0083(13)
C22 0.0190(13) 0.0231(14) 0.0249(14) -0.0057(11) 0.0064(11) -0.0002(10)
C23 0.0158(12) 0.0149(12) 0.0243(13) -0.0020(10) -0.0007(10) 0.0010(9)
C24 0.0199(13) 0.0191(13) 0.0281(14) -0.0036(11) 0.0037(11) 0.0032(10)
C25 0.0248(14) 0.0133(13) 0.0394(16) -0.0056(12) 0.0003(12) 0.0035(10)
C26 0.0224(13) 0.0122(12) 0.0345(15) 0.0007(11) -0.0028(11) -0.0001(10)
C27 0.0182(13) 0.0160(12) 0.0233(13) 0.0000(10) -0.0033(10) -0.0003(10)
C28 0.0158(12) 0.0160(12) 0.0203(12) -0.0024(10) -0.0023(10) 0.0005(9)
C29 0.0187(13) 0.0155(13) 0.0253(13) 0.0020(11) -0.0052(10) -0.0033(10)
C30 0.0230(13) 0.0174(13) 0.0227(13) 0.0044(11) 0.0026(11) -0.0055(10)
C31 0.0209(13) 0.0219(14) 0.0216(13) 0.0023(11) 0.0046(10) -0.0053(10)
C32 0.0175(12) 0.0219(13) 0.0141(12) 0.0011(10) 0.0007(10) -0.0016(10)
C33 0.0171(12) 0.0192(13) 0.0166(12) -0.0003(10) -0.0005(10) 0.0021(10)
C34 0.0213(13) 0.0226(13) 0.0177(12) -0.0025(10) 0.0031(10) 0.0027(10)
C35 0.0267(14) 0.0197(13) 0.0222(13) -0.0085(11) 0.0010(11) 0.0049(11)
C36 0.0253(13) 0.0129(12) 0.0240(13) 0.0011(10) -0.0007(11) 0.0005(10)
C37 0.0186(12) 0.0172(13) 0.0175(12) -0.0009(10) 0.0028(10) 0.0006(10)
C38 0.0166(12) 0.0149(12) 0.0159(12) -0.0013(10) -0.0011(9) -0.0001(9)
C39 0.0448(17) 0.0155(13) 0.0287(15) 0.0045(11) 0.0094(13) -0.0050(12)
C40 0.061(2) 0.0350(18) 0.0320(17) 0.0054(14) 0.0193(16) -0.0150(15)
C41 0.0263(15) 0.0314(16) 0.0336(16) 0.0086(13) -0.0029(12) -0.0042(12)
C42 0.0249(14) 0.0232(14) 0.0259(14) -0.0002(11) 0.0033(11) -0.0023(11)
C43 0.0244(12) 0.0270(13) 0.0250(12) -0.0084(10) -0.0064(10) 0.0096(10)
C44 0.0289(13) 0.0384(14) 0.0270(13) -0.0087(11) -0.0070(11) 0.0111(11)
C45 0.0340(14) 0.0501(16) 0.0359(14) -0.0181(13) -0.0080(12) 0.0191(12)
C46 0.0352(14) 0.0413(15) 0.0476(15) -0.0294(13) -0.0171(12) 0.0236(12)
C47 0.0280(12) 0.0270(12) 0.0465(14) -0.0201(11) -0.0171(11) 0.0129(10)
C48 0.0236(12) 0.0229(12) 0.0351(13) -0.0110(11) -0.0114(11) 0.0090(10)
C49 0.0343(15) 0.0238(14) 0.0623(19) -0.0226(14) -0.0269(15) 0.0155(12)
C50 0.0496(19) 0.0129(13) 0.084(2) -0.0066(14) -0.0370(19) 0.0014(13)

loop_
_atom_type_symbol
_atom_type_description
_atom_type_scat_dispersion_real
_atom_type_scat_dispersion_imag
_atom_type_scat_source
C C 0.0033 0.0016 'International Tables Vol C Tables 4.2.6.8 and 6.1.1.4'
H H 0.0000 0.0000 'International Tables Vol C Tables 4.2.6.8 and 6.1.1.4'
N N 0.0061 0.0033 'International Tables Vol C Tables 4.2.6.8 and 6.1.1.4'
O O 0.0106 0.0060 'International Tables Vol C Tables 4.2.6.8 and 6.1.1.4'
Cu Cu 0.3201 1.2651 'International Tables Vol C Tables 4.2.6.8 and 6.1.1.4'
K K 0.2009 0.2494 'International Tables Vol C Tables 4.2.6.8 and 6.1.1.4'
Cl Cl 0.1484 0.1585 'International Tables Vol C Tables 4.2.6.8 and 6.1.1.4'

loop_
_geom_angle_atom_site_label_1
_geom_angle_atom_site_label_2
_geom_angle_atom_site_label_3
_geom_angle
_geom_angle_site_symmetry_1
_geom_angle_site_symmetry_3
O2 Cu1 O3 87.81(7) . .
O2 Cu1 N1 94.21(8) . .
O3 Cu1 N1 173.94(9) . .
O2 Cu1 N2 175.97(8) . .
O3 Cu1 N2 92.46(8) . .
N1 Cu1 N2 85.93(9) . .
O2 Cu1 K1 49.22(5) . .
O3 Cu1 K1 48.13(5) . .
N1 Cu1 K1 130.25(6) . .
N2 Cu1 K1 133.05(7) . .
O6 Cu2 O7 87.61(7) . .
O6 Cu2 N4 177.84(8) . .
O7 Cu2 N4 93.48(8) . .
O6 Cu2 N3 93.88(8) . .
O7 Cu2 N3 177.88(8) . .
N4 Cu2 N3 84.98(8) . .
O6 Cu2 K2 45.58(5) . .
O7 Cu2 K2 49.79(5) . .
N4 Cu2 K2 136.29(6) . .
N3 Cu2 K2 132.23(6) . .
O10 Cu3 O10 88.30(10) . 2_556
O10 Cu3 N5 173.59(9) . 2_556
O10 Cu3 N5 93.66(10) 2_556 2_556
O10 Cu3 N5 93.66(10) . .
O10 Cu3 N5 173.59(9) 2_556 .
N5 Cu3 N5 85.06(17) 2_556 .
O10 Cu3 K2 43.74(6) . 2_556
O10 Cu3 K2 64.95(5) 2_556 2_556
N5 Cu3 K2 132.22(8) 2_556 2_556
N5 Cu3 K2 120.32(8) . 2_556
O10 Cu3 K2 64.95(5) . .
O10 Cu3 K2 43.74(6) 2_556 .
N5 Cu3 K2 120.32(8) 2_556 .
N5 Cu3 K2 132.22(8) . .
K2 Cu3 K2 74.031(19) 2_556 .
O3 K1 O3 170.70(8) . 2_656
O3 K1 O2 129.56(5) . 2_656
O3 K1 O2 59.11(5) 2_656 2_656
O3 K1 O2 59.11(5) . .
O3 K1 O2 129.56(5) 2_656 .
O2 K1 O2 80.88(7) 2_656 .
O3 K1 O4 117.84(5) . 2_656
O3 K1 O4 53.18(5) 2_656 2_656
O2 K1 O4 104.21(5) 2_656 2_656
O2 K1 O4 174.27(5) . 2_656
O3 K1 O4 53.18(5) . .
O3 K1 O4 117.84(5) 2_656 .
O2 K1 O4 174.27(5) 2_656 .
O2 K1 O4 104.21(5) . .
O4 K1 O4 70.85(7) 2_656 .
O3 K1 O1 101.79(5) . .
O3 K1 O1 84.34(5) 2_656 .
O2 K1 O1 68.71(5) 2_656 .
O2 K1 O1 51.08(5) . .
O4 K1 O1 127.98(4) 2_656 .
O4 K1 O1 116.48(5) . .
O3 K1 O1 84.34(5) . 2_656
O3 K1 O1 101.79(5) 2_656 2_656
O2 K1 O1 51.08(5) 2_656 2_656
O2 K1 O1 68.71(5) . 2_656
O4 K1 O1 116.48(5) 2_656 2_656
O4 K1 O1 127.98(4) . 2_656
O1 K1 O1 98.74(6) . 2_656
O3 K1 Cu1 156.82(5) . 2_656
O3 K1 Cu1 32.41(4) 2_656 2_656
O2 K1 Cu1 32.17(3) 2_656 2_656
O2 K1 Cu1 98.15(4) . 2_656
O4 K1 Cu1 85.20(3) 2_656 2_656
O4 K1 Cu1 146.95(3) . 2_656
O1 K1 Cu1 61.52(3) . 2_656
O1 K1 Cu1 82.76(3) 2_656 2_656
O3 K1 Cu1 32.41(4) . .
O3 K1 Cu1 156.82(5) 2_656 .
O2 K1 Cu1 98.15(4) 2_656 .
O2 K1 Cu1 32.17(3) . .
O4 K1 Cu1 146.95(3) 2_656 .
O4 K1 Cu1 85.20(3) . .
O1 K1 Cu1 82.76(3) . .
O1 K1 Cu1 61.52(3) 2_656 .
Cu1 K1 Cu1 124.85(2) 2_656 .
O6 K2 O9 97.22(5) . 2_556
O6 K2 O11 170.09(7) . .
O9 K2 O11 78.91(7) 2_556 .
O6 K2 O10 76.65(5) . 2_556
O9 K2 O10 56.29(5) 2_556 2_556
O11 K2 O10 107.99(7) . 2_556
O6 K2 O7 56.16(5) . .
O9 K2 O7 73.34(5) 2_556 .
O11 K2 O7 113.94(6) . .
O10 K2 O7 103.87(5) 2_556 .
O6 K2 O5 53.54(5) . .
O9 K2 O5 141.66(5) 2_556 .
O11 K2 O5 133.85(6) . .
O10 K2 O5 89.95(5) 2_556 .
O7 K2 O5 101.62(5) . .
O6 K2 O8 103.20(5) . .
O9 K2 O8 83.90(5) 2_556 .
O11 K2 O8 67.46(6) . .
O10 K2 O8 139.33(5) 2_556 .
O7 K2 O8 51.14(4) . .
O5 K2 O8 123.26(5) . .
O6 K2 C48 66.86(6) . 2_556
O9 K2 C48 43.53(6) 2_556 2_556
O11 K2 C48 114.19(8) . 2_556
O10 K2 C48 22.05(6) 2_556 2_556
O7 K2 C48 82.21(6) . 2_556
O5 K2 C48 98.40(6) . 2_556
O8 K2 C48 120.03(6) . 2_556
O6 K2 C43 76.20(6) . 2_556
O9 K2 C43 22.56(6) 2_556 2_556
O11 K2 C43 100.98(7) . 2_556
O10 K2 C43 43.21(6) 2_556 2_556
O7 K2 C43 68.03(6) . 2_556
O5 K2 C43 119.64(6) . 2_556
O8 K2 C43 96.58(6) . 2_556
C48 K2 C43 24.27(7) 2_556 2_556
O6 K2 Cu2 29.87(3) . .
O9 K2 Cu2 74.56(4) 2_556 .
O11 K2 Cu2 140.99(6) . .
O10 K2 Cu2 80.10(4) 2_556 .
O7 K2 Cu2 30.51(3) . .
O5 K2 Cu2 82.78(3) . .
O8 K2 Cu2 81.60(3) . .
C48 K2 Cu2 61.41(4) 2_556 .
C43 K2 Cu2 58.32(4) 2_556 .
O6 K2 Cu3 72.07(4) . .
O9 K2 Cu3 84.55(4) 2_556 .
O11 K2 Cu3 116.25(6) . .
O10 K2 Cu3 28.36(4) 2_556 .
O7 K2 Cu3 119.03(4) . .
O5 K2 Cu3 64.35(4) . .
O8 K2 Cu3 166.85(4) . .
C48 K2 Cu3 46.85(5) 2_556 .
C43 K2 Cu3 70.48(5) 2_556 .
Cu2 K2 Cu3 89.275(13) . .
O6 K2 K2 123.34(4) . 2_556
O9 K2 K2 67.57(4) 2_556 2_556
O11 K2 K2 63.82(6) . 2_556
O10 K2 K2 48.86(4) 2_556 2_556
O7 K2 K2 140.55(4) . 2_556
O5 K2 K2 105.51(4) . 2_556
O8 K2 K2 126.92(3) . 2_556
C48 K2 K2 66.05(5) 2_556 2_556
C43 K2 K2 73.78(5) 2_556 2_556
Cu2 K2 K2 127.460(18) . 2_556
Cu3 K2 K2 52.984(9) . 2_556
O11 Cl1 O11 108.1(2) . 2_556
O11 Cl1 O12 110.21(14) . .
O11 Cl1 O12 109.37(14) 2_556 .
O11 Cl1 O12 109.37(14) . 2_556
O11 Cl1 O12 110.21(14) 2_556 2_556
O12 Cl1 O12 109.54(18) . 2_556
O14A Cl2 O15A 116.0(3) . .
O13B Cl2 O15B 107.9(5) . .
O14A Cl2 O13A 108.9(4) . .
O15A Cl2 O13A 102.1(4) . .
O13B Cl2 O16B 98.7(6) . .
O15B Cl2 O16B 106.2(7) . .
O14A Cl2 O16A 104.2(5) . .
O15A Cl2 O16A 103.6(7) . .
O13A Cl2 O16A 122.6(5) . .
O13B Cl2 O14B 114.6(4) . .
O15B Cl2 O14B 104.9(3) . .
O16B Cl2 O14B 123.6(4) . .
C3 O1 C2 117.17(19) . .
C3 O1 K1 110.56(13) . .
C2 O1 K1 130.23(14) . .
C8 O2 Cu1 126.60(14) . .
C8 O2 K1 127.87(14) . .
Cu1 O2 K1 98.61(7) . .
C18 O3 Cu1 128.04(15) . .
C18 O3 K1 125.02(15) . .
Cu1 O3 K1 99.46(7) . .
C17 O4 C19 116.95(18) . .
C17 O4 K1 110.64(13) . .
C19 O4 K1 130.30(14) . .
C23 O5 C22 117.57(18) . .
C23 O5 K2 117.06(13) . .
C22 O5 K2 119.31(13) . .
C28 O6 Cu2 125.97(14) . .
C28 O6 K2 127.15(14) . .
Cu2 O6 K2 104.55(7) . .
C38 O7 Cu2 125.79(15) . .
C38 O7 K2 119.29(14) . .
Cu2 O7 K2 99.70(6) . .
C37 O8 C39 116.80(18) . .
C37 O8 K2 110.33(13) . .
C39 O8 K2 121.10(14) . .
C43 O9 C42 118.3(2) . .
C43 O9 K2 107.79(15) . 2_556
C42 O9 K2 124.30(14) . 2_556
C48 O10 Cu3 126.40(16) . .
C48 O10 K2 105.65(15) . 2_556
Cu3 O10 K2 107.90(8) . 2_556
Cl1 O11 K2 145.21(16) . .
C9 N1 C10 121.7(2) . .
C9 N1 Cu1 125.97(17) . .
C10 N1 Cu1 112.26(16) . .
C12 N2 C11 121.7(2) . .
C12 N2 Cu1 126.97(18) . .
C11 N2 Cu1 110.97(16) . .
C29 N3 C30 120.9(2) . .
C29 N3 Cu2 126.07(17) . .
C30 N3 Cu2 112.98(15) . .
C32 N4 C31 121.5(2) . .
C32 N4 Cu2 125.97(16) . .
C31 N4 Cu2 112.52(15) . .
C49 N5 C50 120.6(3) . .
C49 N5 Cu3 126.6(2) . .
C50 N5 Cu3 112.8(2) . .
C2 C1 H1A 109.5 . .
C2 C1 H1B 109.5 . .
H1A C1 H1B 109.5 . .
C2 C1 H1C 109.5 . .
H1A C1 H1C 109.5 . .
H1B C1 H1C 109.5 . .
O1 C2 C1 107.3(2) . .
O1 C2 H2A 110.3 . .
C1 C2 H2A 110.3 . .
O1 C2 H2B 110.3 . .
C1 C2 H2B 110.3 . .
H2A C2 H2B 108.5 . .
O1 C3 C4 125.5(2) . .
O1 C3 C8 113.6(2) . .
C4 C3 C8 120.9(2) . .
C3 C4 C5 120.6(2) . .
C3 C4 H4 119.7 . .
C5 C4 H4 119.7 . .
C6 C5 C4 119.9(2) . .
C6 C5 H5 120.0 . .
C4 C5 H5 120.0 . .
C5 C6 C7 121.5(2) . .
C5 C6 H6 119.3 . .
C7 C6 H6 119.3 . .
C6 C7 C8 119.4(2) . .
C6 C7 C9 118.3(2) . .
C8 C7 C9 122.3(2) . .
O2 C8 C7 124.8(2) . .
O2 C8 C3 117.4(2) . .
C7 C8 C3 117.8(2) . .
N1 C9 C7 125.4(2) . .
N1 C9 H9 117.3 . .
C7 C9 H9 117.3 . .
N1 C10 C11 108.4(2) . .
N1 C10 H10A 110.0 . .
C11 C10 H10A 110.0 . .
N1 C10 H10B 110.0 . .
C11 C10 H10B 110.0 . .
H10A C10 H10B 108.4 . .
N2 C11 C10 108.1(2) . .
N2 C11 H11A 110.1 . .
C10 C11 H11A 110.1 . .
N2 C11 H11B 110.1 . .
C10 C11 H11B 110.1 . .
H11A C11 H11B 108.4 . .
N2 C12 C13 125.8(2) . .
N2 C12 H12 117.1 . .
C13 C12 H12 117.1 . .
C14 C13 C18 119.5(2) . .
C14 C13 C12 118.8(2) . .
C18 C13 C12 121.5(2) . .
C15 C14 C13 121.5(2) . .
C15 C14 H14 119.3 . .
C13 C14 H14 119.3 . .
C14 C15 C16 119.9(2) . .
C14 C15 H15 120.0 . .
C16 C15 H15 120.0 . .
C17 C16 C15 120.0(3) . .
C17 C16 H16 120.0 . .
C15 C16 H16 120.0 . .
O4 C17 C16 125.0(2) . .
O4 C17 C18 113.5(2) . .
C16 C17 C18 121.5(2) . .
O3 C18 C13 125.0(2) . .
O3 C18 C17 117.5(2) . .
C13 C18 C17 117.5(2) . .
O4 C19 C20 107.6(2) . .
O4 C19 H19A 110.2 . .
C20 C19 H19A 110.2 . .
O4 C19 H19B 110.2 . .
C20 C19 H19B 110.2 . .
H19A C19 H19B 108.5 . .
C19 C20 H20A 109.5 . .
C19 C20 H20B 109.5 . .
H20A C20 H20B 109.5 . .
C19 C20 H20C 109.5 . .
H20A C20 H20C 109.5 . .
H20B C20 H20C 109.5 . .
C22 C21 H21A 109.5 . .
C22 C21 H21B 109.5 . .
H21A C21 H21B 109.5 . .
C22 C21 H21C 109.5 . .
H21A C21 H21C 109.5 . .
H21B C21 H21C 109.5 . .
O5 C22 C21 106.32(19) . .
O5 C22 H22A 110.5 . .
C21 C22 H22A 110.5 . .
O5 C22 H22B 110.5 . .
C21 C22 H22B 110.5 . .
H22A C22 H22B 108.7 . .
O5 C23 C24 124.9(2) . .
O5 C23 C28 114.0(2) . .
C24 C23 C28 121.1(2) . .
C23 C24 C25 120.2(2) . .
C23 C24 H24 119.9 . .
C25 C24 H24 119.9 . .
C26 C25 C24 120.2(2) . .
C26 C25 H25 119.9 . .
C24 C25 H25 119.9 . .
C25 C26 C27 121.0(2) . .
C25 C26 H26 119.5 . .
C27 C26 H26 119.5 . .
C28 C27 C26 119.9(2) . .
C28 C27 C29 122.3(2) . .
C26 C27 C29 117.7(2) . .
O6 C28 C27 125.5(2) . .
O6 C28 C23 117.0(2) . .
C27 C28 C23 117.5(2) . .
N3 C29 C27 125.0(2) . .
N3 C29 H29 117.5 . .
C27 C29 H29 117.5 . .
N3 C30 C31 107.77(19) . .
N3 C30 H30A 110.2 . .
C31 C30 H30A 110.2 . .
N3 C30 H30B 110.2 . .
C31 C30 H30B 110.2 . .
H30A C30 H30B 108.5 . .
N4 C31 C30 107.93(19) . .
N4 C31 H31A 110.1 . .
C30 C31 H31A 110.1 . .
N4 C31 H31B 110.1 . .
C30 C31 H31B 110.1 . .
H31A C31 H31B 108.4 . .
N4 C32 C33 124.7(2) . .
N4 C32 H32 117.6 . .
C33 C32 H32 117.6 . .
C34 C33 C38 119.8(2) . .
C34 C33 C32 117.8(2) . .
C38 C33 C32 122.3(2) . .
C35 C34 C33 120.9(2) . .
C35 C34 H34 119.6 . .
C33 C34 H34 119.6 . .
C34 C35 C36 120.1(2) . .
C34 C35 H35 119.9 . .
C36 C35 H35 119.9 . .
C37 C36 C35 120.4(2) . .
C37 C36 H36 119.8 . .
C35 C36 H36 119.8 . .
O8 C37 C36 125.2(2) . .
O8 C37 C38 113.6(2) . .
C36 C37 C38 121.2(2) . .
O7 C38 C33 124.8(2) . .
O7 C38 C37 117.8(2) . .
C33 C38 C37 117.4(2) . .
O8 C39 C40 107.7(2) . .
O8 C39 H39A 110.2 . .
C40 C39 H39A 110.2 . .
O8 C39 H39B 110.2 . .
C40 C39 H39B 110.2 . .
H39A C39 H39B 108.5 . .
C39 C40 H40A 109.5 . .
C39 C40 H40B 109.5 . .
H40A C40 H40B 109.5 . .
C39 C40 H40C 109.5 . .
H40A C40 H40C 109.5 . .
H40B C40 H40C 109.5 . .
C42 C41 H41A 109.5 . .
C42 C41 H41B 109.5 . .
H41A C41 H41B 109.5 . .
C42 C41 H41C 109.5 . .
H41A C41 H41C 109.5 . .
H41B C41 H41C 109.5 . .
O9 C42 C41 110.8(2) . .
O9 C42 H42A 109.5 . .
C41 C42 H42A 109.5 . .
O9 C42 H42B 109.5 . .
C41 C42 H42B 109.5 . .
H42A C42 H42B 108.1 . .
C44 C43 O9 124.7(3) . .
C44 C43 C48 121.6(2) . .
O9 C43 C48 113.7(2) . .
C44 C43 K2 142.72(19) . 2_556
O9 C43 K2 49.65(12) . 2_556
C48 C43 K2 76.73(15) . 2_556
C43 C44 C45 120.3(3) . .
C43 C44 H44 119.8 . .
C45 C44 H44 119.8 . .
C46 C45 C44 119.9(3) . .
C46 C45 H45 120.0 . .
C44 C45 H45 120.0 . .
C45 C46 C47 121.4(3) . .
C45 C46 H46 119.3 . .
C47 C46 H46 119.3 . .
C48 C47 C46 119.7(3) . .
C48 C47 C49 122.6(3) . .
C46 C47 C49 117.7(3) . .
O10 C48 C47 125.1(3) . .
O10 C48 C43 117.9(2) . .
C47 C48 C43 117.0(3) . .
O10 C48 K2 52.29(12) . 2_556
C47 C48 K2 142.25(19) . 2_556
C43 C48 K2 79.00(15) . 2_556
N5 C49 C47 125.4(3) . .
N5 C49 H49 117.3 . .
C47 C49 H49 117.3 . .
N5 C50 C50 108.77(19) . 2_556
N5 C50 H50A 109.9 . .
C50 C50 H50A 109.9 2_556 .
N5 C50 H50B 109.9 . .
C50 C50 H50B 109.9 2_556 .
H50A C50 H50B 108.3 . .

loop_
_geom_bond_atom_site_label_1
_geom_bond_atom_site_label_2
_geom_bond_distance
_geom_bond_site_symmetry_2
Cu1 O2 1.8838(16) .
Cu1 O3 1.9010(16) .
Cu1 N1 1.920(2) .
Cu1 N2 1.940(2) .
Cu1 K1 3.4984(5) .
Cu2 O6 1.8950(16) .
Cu2 O7 1.8968(16) .
Cu2 N4 1.9231(19) .
Cu2 N3 1.933(2) .
Cu3 O10 1.9067(18) .
Cu3 O10 1.9067(18) 2_556
Cu3 N5 1.938(3) 2_556
Cu3 N5 1.938(3) .
K1 O3 2.6411(16) .
K1 O3 2.6411(16) 2_656
K1 O2 2.6794(17) 2_656
K1 O2 2.6794(17) .
K1 O4 3.0564(18) 2_656
K1 O4 3.0564(17) .
K1 O1 3.2073(18) .
K1 O1 3.2073(18) 2_656
K1 Cu1 3.4984(4) 2_656
K2 O6 2.7173(17) .
K2 O9 2.7270(18) 2_556
K2 O11 2.738(2) .
K2 O10 2.7756(19) 2_556
K2 O7 2.8532(17) .
K2 O5 2.9955(17) .
K2 O8 3.1148(18) .
K2 C48 3.378(3) 2_556
K2 C43 3.407(3) 2_556
Cl1 O11 1.427(2) .
Cl1 O11 1.427(2) 2_556
Cl1 O12 1.431(2) .
Cl1 O12 1.431(2) 2_556
Cl2 O14A 1.4363(10) .
Cl2 O13B 1.4382(10) .
Cl2 O15A 1.4389(10) .
Cl2 O15B 1.4389(10) .
Cl2 O13A 1.4393(11) .
Cl2 O16B 1.4407(10) .
Cl2 O16A 1.4407(10) .
Cl2 O14B 1.4430(10) .
O1 C3 1.372(3) .
O1 C2 1.431(3) .
O2 C8 1.310(3) .
O3 C18 1.305(3) .
O4 C17 1.373(3) .
O4 C19 1.440(3) .
O5 C23 1.372(3) .
O5 C22 1.434(3) .
O6 C28 1.308(3) .
O7 C38 1.315(3) .
O8 C37 1.375(3) .
O8 C39 1.441(3) .
O9 C43 1.373(3) .
O9 C42 1.442(3) .
O9 K2 2.7270(18) 2_556
O10 C48 1.317(3) .
O10 K2 2.7756(19) 2_556
N1 C9 1.283(3) .
N1 C10 1.473(3) .
N2 C12 1.278(3) .
N2 C11 1.476(3) .
N3 C29 1.286(3) .
N3 C30 1.471(3) .
N4 C32 1.288(3) .
N4 C31 1.466(3) .
N5 C49 1.276(4) .
N5 C50 1.485(4) .
C1 C2 1.488(4) .
C1 H1A 0.9800 .
C1 H1B 0.9800 .
C1 H1C 0.9800 .
C2 H2A 0.9900 .
C2 H2B 0.9900 .
C3 C4 1.376(3) .
C3 C8 1.427(3) .
C4 C5 1.403(4) .
C4 H4 0.9500 .
C5 C6 1.359(4) .
C5 H5 0.9500 .
C6 C7 1.413(4) .
C6 H6 0.9500 .
C7 C8 1.421(3) .
C7 C9 1.440(4) .
C9 H9 0.9500 .
C10 C11 1.518(4) .
C10 H10A 0.9900 .
C10 H10B 0.9900 .
C11 H11A 0.9900 .
C11 H11B 0.9900 .
C12 C13 1.438(4) .
C12 H12 0.9500 .
C13 C14 1.411(4) .
C13 C18 1.418(3) .
C14 C15 1.364(4) .
C14 H14 0.9500 .
C15 C16 1.402(4) .
C15 H15 0.9500 .
C16 C17 1.375(3) .
C16 H16 0.9500 .
C17 C18 1.426(3) .
C19 C20 1.498(4) .
C19 H19A 0.9900 .
C19 H19B 0.9900 .
C20 H20A 0.9800 .
C20 H20B 0.9800 .
C20 H20C 0.9800 .
C21 C22 1.498(4) .
C21 H21A 0.9800 .
C21 H21B 0.9800 .
C21 H21C 0.9800 .
C22 H22A 0.9900 .
C22 H22B 0.9900 .
C23 C24 1.381(3) .
C23 C28 1.431(3) .
C24 C25 1.405(4) .
C24 H24 0.9500 .
C25 C26 1.360(4) .
C25 H25 0.9500 .
C26 C27 1.419(3) .
C26 H26 0.9500 .
C27 C28 1.416(3) .
C27 C29 1.443(3) .
C29 H29 0.9500 .
C30 C31 1.525(3) .
C30 H30A 0.9900 .
C30 H30B 0.9900 .
C31 H31A 0.9900 .
C31 H31B 0.9900 .
C32 C33 1.438(3) .
C32 H32 0.9500 .
C33 C34 1.415(3) .
C33 C38 1.420(3) .
C34 C35 1.368(4) .
C34 H34 0.9500 .
C35 C36 1.394(3) .
C35 H35 0.9500 .
C36 C37 1.382(3) .
C36 H36 0.9500 .
C37 C38 1.421(3) .
C39 C40 1.503(4) .
C39 H39A 0.9900 .
C39 H39B 0.9900 .
C40 H40A 0.9800 .
C40 H40B 0.9800 .
C40 H40C 0.9800 .
C41 C42 1.499(4) .
C41 H41A 0.9800 .
C41 H41B 0.9800 .
C41 H41C 0.9800 .
C42 H42A 0.9900 .
C42 H42B 0.9900 .
C43 C44 1.370(4) .
C43 C48 1.426(4) .
C43 K2 3.407(3) 2_556
C44 C45 1.405(4) .
C44 H44 0.9500 .
C45 C46 1.351(5) .
C45 H45 0.9500 .
C46 C47 1.419(4) .
C46 H46 0.9500 .
C47 C48 1.419(4) .
C47 C49 1.440(4) .
C48 K2 3.378(3) 2_556
C49 H49 0.9500 .
C50 C50 1.507(7) 2_556
C50 H50A 0.9900 .
C50 H50B 0.9900 .
